data_4503833
loop_
_publ_author_name
'Sarma, Bipul'
'Reddy, L. Sreenivas'
'Nangia, Ashwini'

_publ_section_title
;
 The Role of \p-Stacking in the Composition of Phloroglucinol and
 Phenazine Cocrystals
;
_journal_issue 12
_journal_name_full 'Crystal Growth &amp; Design'
_journal_page_first 4546
_journal_paper_doi 10.1021/cg800585d
_journal_volume 8
_journal_year 2008
_chemical_formula_moiety '2(C12 H8 N2), (C6 H6 O3), H2 O'
_chemical_formula_sum 'C30 H24 N4 O4'
_chemical_formula_weight 504.53
_chemical_name_common '1:2:1 complex of pluoroglucinol, phenazine and water'
_chemical_name_systematic
; 
1:2:1 complex of pluoroglucinol, phenazine and water 
;
_space_group_IT_number 2
_symmetry_cell_setting triclinic
_symmetry_space_group_name_Hall '-P 1'
_symmetry_space_group_name_H-M 'P -1'
_atom_sites_solution_hydrogens geom
_atom_sites_solution_primary direct
_atom_sites_solution_secondary difmap
_audit_creation_method SHELXL-97
_cell_angle_alpha 94.272(2)
_cell_angle_beta 100.101(2)
_cell_angle_gamma 94.900(2)
_cell_formula_units_Z 2
_cell_length_a 7.3484(9)
_cell_length_b 9.2233(11)
_cell_length_c 18.743(2)
_cell_measurement_reflns_used 1466
_cell_measurement_temperature 298(2)
_cell_measurement_theta_max 24.40
_cell_measurement_theta_min 2.22
_cell_volume 1240.9(3)
_computing_cell_refinement 'Bruker SMART'
_computing_data_collection 'Bruker SMART'
_computing_data_reduction 'Bruker SAINT'
_computing_molecular_graphics 'Bruker SHELXTL'
_computing_publication_material 'Bruker SHELXTL'
_computing_structure_refinement 'Bruker SHELXTL'
_computing_structure_solution 'Bruker SHELXTL'
_diffrn_ambient_temperature 298(2)
_diffrn_measured_fraction_theta_full 0.990
_diffrn_measured_fraction_theta_max 0.990
_diffrn_measurement_device_type 'CCD area detector'
_diffrn_measurement_method 'phi and omega scans'
_diffrn_radiation_monochromator graphite
_diffrn_radiation_source 'fine-focus sealed tube'
_diffrn_radiation_type MoK\a
_diffrn_radiation_wavelength 0.71073
_diffrn_reflns_av_R_equivalents 0.0606
_diffrn_reflns_av_sigmaI/netI 0.1200
_diffrn_reflns_limit_h_max 9
_diffrn_reflns_limit_h_min -9
_diffrn_reflns_limit_k_max 8
_diffrn_reflns_limit_k_min -11
_diffrn_reflns_limit_l_max 22
_diffrn_reflns_limit_l_min -23
_diffrn_reflns_number 9724
_diffrn_reflns_theta_full 26.08
_diffrn_reflns_theta_max 26.08
_diffrn_reflns_theta_min 1.11
_exptl_absorpt_coefficient_mu 0.092
_exptl_absorpt_correction_T_max 0.9936
_exptl_absorpt_correction_T_min 0.9828
_exptl_absorpt_correction_type multi-scan
_exptl_absorpt_process_details SADABS
_exptl_crystal_colour yellow
_exptl_crystal_density_diffrn 1.350
_exptl_crystal_density_method 'not measured'
_exptl_crystal_description plate
_exptl_crystal_F_000 528
_exptl_crystal_size_max 0.19
_exptl_crystal_size_mid 0.09
_exptl_crystal_size_min 0.07
_refine_diff_density_max 0.166
_refine_diff_density_min -0.159
_refine_diff_density_rms 0.039
_refine_ls_extinction_method none
_refine_ls_goodness_of_fit_ref 0.956
_refine_ls_hydrogen_treatment mixed
_refine_ls_matrix_type full
_refine_ls_number_parameters 363
_refine_ls_number_reflns 4862
_refine_ls_number_restraints 0
_refine_ls_restrained_S_all 0.956
_refine_ls_R_factor_all 0.1892
_refine_ls_R_factor_gt 0.0701
_refine_ls_shift/su_max 0.001
_refine_ls_shift/su_mean 0.000
_refine_ls_structure_factor_coef Fsqd
_refine_ls_weighting_details 'calc w=1/[\s^2^(Fo^2^)+(0.0381P)^2^+0.0000P] where P=(Fo^2^+2Fc^2^)/3'
_refine_ls_weighting_scheme calc
_refine_ls_wR_factor_gt 0.1005
_refine_ls_wR_factor_ref 0.1335
_reflns_number_gt 1975
_reflns_number_total 4862
_reflns_threshold_expression >2sigma(I)
_cod_data_source_file cg800585d_si_003.cif
_cod_data_source_block an270_m_PHG:Phen:H2O=1:2:1
_cod_depositor_comments
;
The following automatic conversions were performed:

'_symmetry_cell_setting' value 'Triclinic' changed to 'triclinic'
according to /home/saulius/struct/CIF-dictionaries/cif_core.dic
dictionary named 'cif_core.dic' version 2.4.1 from 2010-06-29.

Automatic conversion script
Id: cif_fix_values 1715 2011-07-08 13:25:40Z adriana 
;
_cod_original_sg_symbol_H-M 'P-1   '
_cod_database_code 4503833

loop_
_symmetry_equiv_pos_as_xyz
'x, y, z'
'-x, -y, -z'

loop_
_atom_site_label
_atom_site_type_symbol
_atom_site_fract_x
_atom_site_fract_y
_atom_site_fract_z
_atom_site_U_iso_or_equiv
_atom_site_adp_type
_atom_site_occupancy
_atom_site_symmetry_multiplicity
_atom_site_calc_flag
_atom_site_refinement_flags
O1 O 0.8275(3) 0.8779(3) 0.70150(13) 0.0542(7) Uani 1 1 d .
H1 H 0.816(5) 0.807(4) 0.663(2) 0.108(17) Uiso 1 1 d .
O2 O 0.4355(4) 1.1336(3) 0.83175(14) 0.0692(9) Uani 1 1 d .
H2 H 0.545(6) 1.193(4) 0.856(2) 0.115(17) Uiso 1 1 d .
O3 O 0.1640(3) 0.7868(3) 0.63947(14) 0.0679(9) Uani 1 1 d .
H3 H 0.194(5) 0.715(4) 0.605(2) 0.112(17) Uiso 1 1 d .
O4 O 0.0697(4) 0.2064(3) 0.84937(16) 0.0725(9) Uani 1 1 d .
H4B H 0.116(8) 0.301(7) 0.889(3) 0.21(3) Uiso 1 1 d .
H4A H 0.177(8) 0.178(6) 0.839(3) 0.20(3) Uiso 1 1 d .
N1 N 0.7914(4) 0.5495(3) 1.03957(15) 0.0446(8) Uani 1 1 d .
N2 N 0.6940(4) 0.3296(3) 0.92369(15) 0.0499(8) Uani 1 1 d .
N3 N 0.7758(4) 0.6364(3) 0.58525(15) 0.0463(8) Uani 1 1 d .
N4 N 0.7630(4) 0.4148(3) 0.47176(16) 0.0493(8) Uani 1 1 d .
C1 C 0.6521(5) 0.9028(3) 0.71090(17) 0.0395(9) Uani 1 1 d .
C2 C 0.6380(4) 1.0086(3) 0.76584(16) 0.0409(9) Uani 1 1 d .
H2A H 0.7435 1.0608 0.7939 0.049 Uiso 1 1 calc R
C3 C 0.4618(5) 1.0342(4) 0.77753(17) 0.0425(9) Uani 1 1 d .
C4 C 0.3030(5) 0.9598(4) 0.73570(17) 0.0447(9) Uani 1 1 d .
H4 H 0.1860 0.9783 0.7443 0.054 Uiso 1 1 calc R
C5 C 0.3223(5) 0.8575(4) 0.68096(18) 0.0446(9) Uani 1 1 d .
C6 C 0.4948(4) 0.8276(3) 0.66785(16) 0.0410(9) Uani 1 1 d .
H6 H 0.5054 0.7580 0.6307 0.049 Uiso 1 1 calc R
C7 C 0.7041(4) 0.5784(4) 0.9739(2) 0.0422(9) Uani 1 1 d .
C8 C 0.6561(5) 0.7225(4) 0.9633(2) 0.0562(11) Uani 1 1 d .
H8 H 0.6860 0.7956 1.0015 0.067 Uiso 1 1 calc R
C9 C 0.5670(5) 0.7528(5) 0.8976(2) 0.0710(13) Uani 1 1 d .
H9 H 0.5333 0.8466 0.8913 0.085 Uiso 1 1 calc R
C10 C 0.5245(5) 0.6443(5) 0.8386(2) 0.0705(13) Uani 1 1 d .
H10 H 0.4663 0.6683 0.7935 0.085 Uiso 1 1 calc R
C11 C 0.5667(5) 0.5062(5) 0.8464(2) 0.0654(12) Uani 1 1 d .
H11 H 0.5361 0.4359 0.8069 0.078 Uiso 1 1 calc R
C12 C 0.6578(4) 0.4679(4) 0.91465(19) 0.0469(10) Uani 1 1 d .
C13 C 0.7777(4) 0.2988(4) 0.98931(19) 0.0437(9) Uani 1 1 d .
C14 C 0.8144(5) 0.1543(4) 1.0029(2) 0.0634(12) Uani 1 1 d .
H14 H 0.7820 0.0795 0.9655 0.076 Uiso 1 1 calc R
C15 C 0.8959(5) 0.1239(4) 1.0695(3) 0.0709(13) Uani 1 1 d .
H15 H 0.9190 0.0284 1.0778 0.085 Uiso 1 1 calc R
C16 C 0.9467(5) 0.2360(5) 1.1270(2) 0.0679(12) Uani 1 1 d .
H16 H 1.0035 0.2132 1.1726 0.081 Uiso 1 1 calc R
C17 C 0.9147(5) 0.3741(4) 1.11715(19) 0.0555(11) Uani 1 1 d .
H17 H 0.9493 0.4463 1.1557 0.067 Uiso 1 1 calc R
C18 C 0.8279(4) 0.4116(4) 1.04786(18) 0.0405(9) Uani 1 1 d .
C19 C 0.7307(4) 0.6626(4) 0.5148(2) 0.0440(9) Uani 1 1 d .
C20 C 0.6890(5) 0.8043(4) 0.4964(2) 0.0611(11) Uani 1 1 d .
H20 H 0.6955 0.8796 0.5329 0.073 Uiso 1 1 calc R
C21 C 0.6401(6) 0.8298(5) 0.4261(3) 0.0790(14) Uani 1 1 d .
H21 H 0.6111 0.9224 0.4144 0.095 Uiso 1 1 calc R
C22 C 0.6324(6) 0.7185(6) 0.3703(2) 0.0815(15) Uani 1 1 d .
H22 H 0.5982 0.7388 0.3222 0.098 Uiso 1 1 calc R
C23 C 0.6731(5) 0.5825(5) 0.3844(2) 0.0671(12) Uani 1 1 d .
H23 H 0.6684 0.5104 0.3465 0.080 Uiso 1 1 calc R
C24 C 0.7233(4) 0.5507(4) 0.4579(2) 0.0462(10) Uani 1 1 d .
C25 C 0.8056(4) 0.3884(4) 0.5419(2) 0.0454(9) Uani 1 1 d .
C26 C 0.8462(5) 0.2464(4) 0.5601(2) 0.0646(12) Uani 1 1 d .
H26 H 0.8449 0.1723 0.5235 0.078 Uiso 1 1 calc R
C27 C 0.8866(5) 0.2193(5) 0.6303(3) 0.0785(14) Uani 1 1 d .
H27 H 0.9122 0.1258 0.6415 0.094 Uiso 1 1 calc R
C28 C 0.8912(6) 0.3287(6) 0.6873(2) 0.0833(15) Uani 1 1 d .
H28 H 0.9187 0.3068 0.7354 0.100 Uiso 1 1 calc R
C29 C 0.8556(5) 0.4658(5) 0.6721(2) 0.0706(13) Uani 1 1 d .
H29 H 0.8602 0.5380 0.7099 0.085 Uiso 1 1 calc R
C30 C 0.8115(4) 0.5001(4) 0.5991(2) 0.0462(9) Uani 1 1 d .

loop_
_atom_site_aniso_label
_atom_site_aniso_U_11
_atom_site_aniso_U_22
_atom_site_aniso_U_33
_atom_site_aniso_U_23
_atom_site_aniso_U_13
_atom_site_aniso_U_12
O1 0.0407(16) 0.0590(19) 0.0601(18) -0.0140(15) 0.0089(13) 0.0070(13)
O2 0.0553(19) 0.070(2) 0.072(2) -0.0402(16) 0.0057(15) 0.0046(15)
O3 0.0438(16) 0.078(2) 0.0698(19) -0.0377(16) 0.0023(14) -0.0078(14)
O4 0.075(2) 0.068(2) 0.068(2) -0.0146(16) 0.0003(16) 0.0123(17)
N1 0.0474(19) 0.040(2) 0.045(2) -0.0010(16) 0.0074(15) 0.0024(15)
N2 0.0494(19) 0.053(2) 0.044(2) -0.0035(17) 0.0045(15) 0.0009(17)
N3 0.0456(19) 0.046(2) 0.045(2) -0.0025(17) 0.0075(15) 0.0008(15)
N4 0.0470(19) 0.051(2) 0.046(2) -0.0083(17) 0.0069(16) -0.0048(16)
C1 0.040(2) 0.037(2) 0.041(2) -0.0017(17) 0.0074(18) 0.0048(18)
C2 0.038(2) 0.038(2) 0.042(2) -0.0038(18) 0.0005(17) -0.0003(17)
C3 0.046(2) 0.036(2) 0.041(2) -0.0091(17) 0.0038(18) 0.0022(18)
C4 0.041(2) 0.048(2) 0.044(2) -0.0047(19) 0.0075(18) 0.0046(18)
C5 0.037(2) 0.049(3) 0.044(2) -0.0027(19) 0.0011(18) -0.0013(18)
C6 0.044(2) 0.040(2) 0.036(2) -0.0088(16) 0.0050(17) -0.0025(18)
C7 0.041(2) 0.042(3) 0.045(2) 0.007(2) 0.0113(18) 0.0003(18)
C8 0.062(3) 0.041(3) 0.066(3) 0.008(2) 0.010(2) 0.003(2)
C9 0.066(3) 0.067(3) 0.081(3) 0.029(3) 0.008(3) 0.007(2)
C10 0.070(3) 0.084(4) 0.058(3) 0.029(3) 0.007(2) 0.004(3)
C11 0.063(3) 0.083(4) 0.046(3) 0.005(2) 0.003(2) -0.001(2)
C12 0.040(2) 0.055(3) 0.045(2) 0.006(2) 0.0057(18) 0.004(2)
C13 0.039(2) 0.045(3) 0.047(2) 0.000(2) 0.0089(19) 0.0047(18)
C14 0.061(3) 0.044(3) 0.082(3) -0.001(2) 0.006(2) 0.009(2)
C15 0.067(3) 0.045(3) 0.103(4) 0.020(3) 0.011(3) 0.015(2)
C16 0.065(3) 0.070(3) 0.069(3) 0.023(3) 0.003(2) 0.014(3)
C17 0.057(3) 0.057(3) 0.048(3) 0.007(2) -0.003(2) 0.003(2)
C18 0.036(2) 0.045(3) 0.041(2) 0.003(2) 0.0069(17) 0.0020(18)
C19 0.036(2) 0.040(3) 0.055(3) 0.004(2) 0.0090(19) 0.0015(18)
C20 0.068(3) 0.050(3) 0.069(3) 0.010(2) 0.018(2) 0.010(2)
C21 0.081(3) 0.072(4) 0.088(4) 0.037(3) 0.011(3) 0.011(3)
C22 0.087(3) 0.089(4) 0.060(3) 0.029(3) -0.008(3) -0.012(3)
C23 0.078(3) 0.069(3) 0.047(3) 0.007(2) 0.003(2) -0.015(2)
C24 0.041(2) 0.052(3) 0.043(2) 0.000(2) 0.0050(18) -0.0055(19)
C25 0.036(2) 0.042(3) 0.054(3) -0.003(2) 0.0032(19) -0.0020(18)
C26 0.062(3) 0.046(3) 0.081(3) 0.001(2) 0.003(2) 0.001(2)
C27 0.071(3) 0.060(3) 0.097(4) 0.027(3) -0.009(3) -0.001(2)
C28 0.083(3) 0.094(4) 0.063(3) 0.026(3) -0.014(3) -0.006(3)
C29 0.080(3) 0.077(4) 0.049(3) 0.005(2) 0.001(2) 0.001(3)
C30 0.044(2) 0.047(3) 0.045(2) -0.001(2) 0.0069(18) -0.0026(19)

loop_
_atom_type_symbol
_atom_type_description
_atom_type_scat_dispersion_real
_atom_type_scat_dispersion_imag
_atom_type_scat_source
C C 0.0033 0.0000 'International Tables Vol C Tables 4.2.6.8 and 6.1.1.4'
H H 0.0000 0.0000 'International Tables Vol C Tables 4.2.6.8 and 6.1.1.4'
N N 0.0061 0.0000 'International Tables Vol C Tables 4.2.6.8 and 6.1.1.4'
O O 0.0106 0.0000 'International Tables Vol C Tables 4.2.6.8 and 6.1.1.4'

loop_
_geom_angle_atom_site_label_1
_geom_angle_atom_site_label_2
_geom_angle_atom_site_label_3
_geom_angle
C1 O1 H1 107(2)
C3 O2 H2 115(2)
C5 O3 H3 110(2)
H4B O4 H4A 103(4)
C18 N1 C7 117.3(3)
C13 N2 C12 118.4(3)
C30 N3 C19 117.2(3)
C25 N4 C24 117.1(3)
O1 C1 C6 122.2(3)
O1 C1 C2 116.7(3)
C6 C1 C2 121.0(3)
C3 C2 C1 118.0(3)
C3 C2 H2A 121.0
C1 C2 H2A 121.0
O2 C3 C4 116.2(3)
O2 C3 C2 121.8(3)
C4 C3 C2 122.0(3)
C5 C4 C3 118.4(3)
C5 C4 H4 120.8
C3 C4 H4 120.8
O3 C5 C4 117.5(3)
O3 C5 C6 120.9(3)
C4 C5 C6 121.6(3)
C5 C6 C1 119.0(3)
C5 C6 H6 120.5
C1 C6 H6 120.5
N1 C7 C8 119.3(3)
N1 C7 C12 121.4(3)
C8 C7 C12 119.3(4)
C9 C8 C7 119.9(4)
C9 C8 H8 120.0
C7 C8 H8 120.0
C8 C9 C10 120.8(4)
C8 C9 H9 119.6
C10 C9 H9 119.6
C11 C10 C9 121.2(4)
C11 C10 H10 119.4
C9 C10 H10 119.4
C10 C11 C12 120.2(4)
C10 C11 H11 119.9
C12 C11 H11 119.9
N2 C12 C11 120.7(4)
N2 C12 C7 120.7(3)
C11 C12 C7 118.5(4)
N2 C13 C14 121.1(4)
N2 C13 C18 120.3(3)
C14 C13 C18 118.6(4)
C15 C14 C13 120.6(4)
C15 C14 H14 119.7
C13 C14 H14 119.7
C14 C15 C16 120.5(4)
C14 C15 H15 119.7
C16 C15 H15 119.7
C17 C16 C15 121.2(4)
C17 C16 H16 119.4
C15 C16 H16 119.4
C16 C17 C18 120.4(4)
C16 C17 H17 119.8
C18 C17 H17 119.8
N1 C18 C17 119.5(3)
N1 C18 C13 121.8(3)
C17 C18 C13 118.6(4)
N3 C19 C24 121.2(3)
N3 C19 C20 120.1(4)
C24 C19 C20 118.7(4)
C21 C20 C19 120.1(4)
C21 C20 H20 120.0
C19 C20 H20 120.0
C20 C21 C22 120.8(4)
C20 C21 H21 119.6
C22 C21 H21 119.6
C23 C22 C21 121.8(4)
C23 C22 H22 119.1
C21 C22 H22 119.1
C22 C23 C24 119.2(4)
C22 C23 H23 120.4
C24 C23 H23 120.4
N4 C24 C19 121.5(4)
N4 C24 C23 119.1(4)
C19 C24 C23 119.4(4)
N4 C25 C26 119.8(4)
N4 C25 C30 121.5(4)
C26 C25 C30 118.7(4)
C27 C26 C25 119.9(4)
C27 C26 H26 120.0
C25 C26 H26 120.0
C26 C27 C28 121.8(4)
C26 C27 H27 119.1
C28 C27 H27 119.1
C29 C28 C27 119.9(4)
C29 C28 H28 120.0
C27 C28 H28 120.0
C28 C29 C30 120.6(4)
C28 C29 H29 119.7
C30 C29 H29 119.7
N3 C30 C29 119.6(4)
N3 C30 C25 121.4(4)
C29 C30 C25 119.0(4)

loop_
_geom_bond_atom_site_label_1
_geom_bond_atom_site_label_2
_geom_bond_distance
O1 C1 1.368(3)
O1 H1 0.92(4)
O2 C3 1.368(4)
O2 H2 0.96(4)
O3 C5 1.364(4)
O3 H3 0.96(4)
O4 H4B 1.09(6)
O4 H4A 0.90(6)
N1 C18 1.337(4)
N1 C7 1.341(4)
N2 C13 1.337(4)
N2 C12 1.342(4)
N3 C30 1.341(4)
N3 C19 1.349(4)
N4 C25 1.342(4)
N4 C24 1.345(4)
C1 C6 1.386(4)
C1 C2 1.389(4)
C2 C3 1.388(4)
C2 H2A 0.9300
C3 C4 1.382(4)
C4 C5 1.375(4)
C4 H4 0.9300
C5 C6 1.379(4)
C6 H6 0.9300
C7 C8 1.423(4)
C7 C12 1.424(4)
C8 C9 1.350(4)
C8 H8 0.9300
C9 C10 1.408(5)
C9 H9 0.9300
C10 C11 1.348(5)
C10 H10 0.9300
C11 C12 1.421(4)
C11 H11 0.9300
C13 C14 1.415(4)
C13 C18 1.430(4)
C14 C15 1.347(5)
C14 H14 0.9300
C15 C16 1.413(5)
C15 H15 0.9300
C16 C17 1.335(4)
C16 H16 0.9300
C17 C18 1.424(4)
C17 H17 0.9300
C19 C24 1.419(4)
C19 C20 1.421(4)
C20 C21 1.347(5)
C20 H20 0.9300
C21 C22 1.399(5)
C21 H21 0.9300
C22 C23 1.348(5)
C22 H22 0.9300
C23 C24 1.421(4)
C23 H23 0.9300
C25 C26 1.421(4)
C25 C30 1.422(4)
C26 C27 1.344(5)
C26 H26 0.9300
C27 C28 1.408(5)
C27 H27 0.9300
C28 C29 1.354(5)
C28 H28 0.9300
C29 C30 1.415(5)
C29 H29 0.9300

loop_
_cod_related_entry_id
_cod_related_entry_database
_cod_related_entry_code
1 ChemSpider 30661429
